data_7221348
loop_
_publ_author_name
'Graf, H.'
'Schaefer, H.'
'Weiss, A.'

_publ_section_title
;
 Die Kristallstruktur des Ammoniumtetrathioantimonats (N H4 )3 Sb S4
;
_journal_name_full
;
Zeitschrift fuer Naturforschung, Teil B. Anorganische Chemie, Organische 
Chemie (2,1947-32,1977)
;
_journal_page_first 1345
_journal_page_last 1346
_journal_volume 24
_journal_year 1969
_chemical_formula_sum 'H12 N3 S4 Sb'
_chemical_name_systematic '(N H4)3 Sb S4'
_space_group_IT_number 217
_symmetry_space_group_name_Hall 'I -4 2 3'
_symmetry_space_group_name_H-M 'I -4 3 m'
_cell_angle_alpha 90
_cell_angle_beta 90
_cell_angle_gamma 90
_cell_formula_units_Z 2
_cell_length_a 7.94
_cell_length_b 7.94
_cell_length_c 7.94
_cell_volume 500.566
_citation_journal_id_ASTM ZENBAX
_cod_data_source_file Graf_ZENBAX_1969_1589.cif
_cod_data_source_block H12N3S4Sb1
_cod_original_cell_volume 500.5662
_cod_original_formula_sum 'H12 N3 S4 Sb1'
_cod_database_code 7221348

loop_
_symmetry_equiv_pos_as_xyz
x,y,z
y,-x,-z
-x,-y,z
-y,x,-z
x,-y,-z
-y,-x,z
-x,y,-z
y,x,z
z,x,y
x,-z,-y
-z,-x,y
-x,z,-y
z,-x,-y
-x,-z,y
-z,x,-y
x,z,y
y,z,x
y,-z,-x
-z,-y,x
-y,z,-x
z,y,x
-y,-z,x
-z,y,-x
z,-y,-x
x+1/2,y+1/2,z+1/2
y+1/2,-x+1/2,-z+1/2
-x+1/2,-y+1/2,z+1/2
-y+1/2,x+1/2,-z+1/2
x+1/2,-y+1/2,-z+1/2
-y+1/2,-x+1/2,z+1/2
-x+1/2,y+1/2,-z+1/2
y+1/2,x+1/2,z+1/2
z+1/2,x+1/2,y+1/2
x+1/2,-z+1/2,-y+1/2
-z+1/2,-x+1/2,y+1/2
-x+1/2,z+1/2,-y+1/2
z+1/2,-x+1/2,-y+1/2
-x+1/2,-z+1/2,y+1/2
-z+1/2,x+1/2,-y+1/2
x+1/2,z+1/2,y+1/2
y+1/2,z+1/2,x+1/2
y+1/2,-z+1/2,-x+1/2
-z+1/2,-y+1/2,x+1/2
-y+1/2,z+1/2,-x+1/2
z+1/2,y+1/2,x+1/2
-y+1/2,-z+1/2,x+1/2
-z+1/2,y+1/2,-x+1/2
z+1/2,-y+1/2,-x+1/2

loop_
_atom_site_label
_atom_site_type_symbol
_atom_site_fract_x
_atom_site_fract_y
_atom_site_fract_z
_atom_site_occupancy
_atom_site_U_iso_or_equiv
_atom_site_attached_hydrogens
Sb1 Sb+5 0 0 0 1 0.0 0
S1 S-2 0.171 0.171 0.171 1 0.0 0
N1 N-3 0 0.5 0.5 1 0.0 4
